data_4314805
loop_
_publ_author_name
'Moran Feller'
'Eyal Ben-Ari'
'Mark A. Iron'
'Yael Diskin-Posner'
'Gregory Leitus'
'Linda J. W. Shimon'
'Leonid Konstantinovski'
'David Milstein'

_publ_section_title
;
 Cationic, Neutral, and Anionic PNP PdII and PtII Complexes:
 Dearomatization by Deprotonation and Double-Deprotonation of Pincer
 Systems
;
_journal_name_full 'Inorganic Chemistry'
_journal_page_first 1615
_journal_page_last 1625
_journal_paper_doi 10.1021/ic902012z
_journal_volume 49
_journal_year 2010
_chemical_formula_moiety 'C23 H42 Cl N P2 Pd'
_chemical_formula_sum 'C23 H42 Cl N P2 Pd'
_chemical_formula_weight 536.37
_chemical_name_systematic
; 
 ? 
;
_space_group_IT_number 33
_symmetry_cell_setting orthorhombic
_symmetry_space_group_name_Hall 'P 2c -2n'
_symmetry_space_group_name_H-M 'P n a 21'
_atom_sites_solution_hydrogens geom
_atom_sites_solution_primary direct
_atom_sites_solution_secondary difmap
_audit_creation_method SHELXL-97
_cell_angle_alpha 90.00
_cell_angle_beta 90.00
_cell_angle_gamma 90.00
_cell_formula_units_Z 4
_cell_length_a 22.4434(14)
_cell_length_b 8.0692(6)
_cell_length_c 14.1822(11)
_cell_measurement_reflns_used 16899
_cell_measurement_temperature 100(2)
_cell_measurement_theta_max 30.1455
_cell_measurement_theta_min 2.903
_cell_volume 2568.4(3)
_computing_cell_refinement APEX2
_computing_data_collection APEX2
_computing_data_reduction APEX2
_computing_structure_refinement 'SHELXL-97 (Sheldrick, 1997)'
_computing_structure_solution 'SHELXS-97 (Sheldrick, 1990)'
_diffrn_ambient_temperature 100(2)
_diffrn_measured_fraction_theta_full 0.994
_diffrn_measured_fraction_theta_max 0.994
_diffrn_measurement_device_type 'Bruker Kappa APEX II ccd'
_diffrn_measurement_method 'Phi and Omega scans'
_diffrn_radiation_monochromator graphite
_diffrn_radiation_source 'fine-focus sealed tube'
_diffrn_radiation_type MoK\a
_diffrn_radiation_wavelength 0.71073
_diffrn_reflns_av_R_equivalents 0.0197
_diffrn_reflns_av_sigmaI/netI 0.0238
_diffrn_reflns_limit_h_max 31
_diffrn_reflns_limit_h_min -32
_diffrn_reflns_limit_k_max 10
_diffrn_reflns_limit_k_min -11
_diffrn_reflns_limit_l_max 20
_diffrn_reflns_limit_l_min -9
_diffrn_reflns_number 15985
_diffrn_reflns_theta_full 30.65
_diffrn_reflns_theta_max 30.65
_diffrn_reflns_theta_min 3.04
_exptl_absorpt_coefficient_mu 0.961
_exptl_absorpt_correction_T_max 0.9535
_exptl_absorpt_correction_T_min 0.7615
_exptl_absorpt_correction_type numerical
_exptl_absorpt_process_details 'SHELXL-97 (Sheldrick, 1997)'
_exptl_crystal_colour Red
_exptl_crystal_density_diffrn 1.387
_exptl_crystal_density_method 'not measured'
_exptl_crystal_description Chunk
_exptl_crystal_F_000 1120
_exptl_crystal_size_max 0.30
_exptl_crystal_size_mid 0.30
_exptl_crystal_size_min 0.05
_refine_diff_density_max 3.331
_refine_diff_density_min -2.219
_refine_diff_density_rms 0.113
_refine_ls_abs_structure_details 'Flack H D (1983), Acta Cryst. A39, 876-881'
_refine_ls_abs_structure_Flack 0.03(5)
_refine_ls_extinction_method none
_refine_ls_goodness_of_fit_ref 1.088
_refine_ls_hydrogen_treatment constr
_refine_ls_matrix_type full
_refine_ls_number_parameters 266
_refine_ls_number_reflns 5254
_refine_ls_number_restraints 1
_refine_ls_restrained_S_all 1.088
_refine_ls_R_factor_all 0.0422
_refine_ls_R_factor_gt 0.0401
_refine_ls_shift/su_max 0.001
_refine_ls_shift/su_mean 0.000
_refine_ls_structure_factor_coef Fsqd
_refine_ls_weighting_details 'calc w=1/[\s^2^(Fo^2^)+(0.0225P)^2^+8.4622P] where P=(Fo^2^+2Fc^2^)/3'
_refine_ls_weighting_scheme calc
_refine_ls_wR_factor_gt 0.0905
_refine_ls_wR_factor_ref 0.0921
_reflns_number_gt 5072
_reflns_number_total 5254
_reflns_threshold_expression >2sigma(I)
_cod_data_source_file ic902012z_si_001_5.cif
_cod_data_source_block complex5
_cod_depositor_comments
;
The following automatic conversions were performed:

'_symmetry_cell_setting' value 'Orthorhombic' changed to
'orthorhombic' according to the built-in table from CIF Core
dictionary named 'cif_core.dic' version 2.4.1 from 2010-06-29.

Automatic conversion script
Id: cif_fix_values 1646 2011-03-28 12:23:43Z adriana 
;
_cod_original_sg_symbol_Hall P2c-2n
_cod_database_code 4314805

loop_
_symmetry_equiv_pos_as_xyz
'x, y, z'
'-x, -y, z+1/2'
'-x+1/2, y+1/2, z+1/2'
'x+1/2, -y+1/2, z'

loop_
_atom_site_label
_atom_site_type_symbol
_atom_site_fract_x
_atom_site_fract_y
_atom_site_fract_z
_atom_site_U_iso_or_equiv
_atom_site_adp_type
_atom_site_occupancy
_atom_site_symmetry_multiplicity
_atom_site_calc_flag
_atom_site_refinement_flags
_atom_site_disorder_assembly
_atom_site_disorder_group
Pd1 Pd 0.667956(10) 0.62702(4) 0.68521(3) 0.02304(8) Uani 1 1 d . . .
P2 P 0.75676(4) 0.72842(15) 0.62667(10) 0.0253(3) Uani 1 1 d . . .
P3 P 0.57134(4) 0.54902(14) 0.71747(8) 0.0185(2) Uani 1 1 d . . .
Cl1 Cl 0.71081(5) 0.48536(18) 0.80985(10) 0.0375(3) Uani 1 1 d . . .
N11 N 0.63059(14) 0.7539(5) 0.5759(3) 0.0231(8) Uani 1 1 d . . .
C12 C 0.66480(19) 0.8332(7) 0.5107(4) 0.0285(10) Uani 1 1 d . . .
C13 C 0.6406(2) 0.9246(6) 0.4376(4) 0.0288(10) Uani 1 1 d . . .
H13 H 0.6656 0.9808 0.3940 0.035 Uiso 1 1 calc R . .
C14 C 0.5786(2) 0.9322(6) 0.4295(4) 0.0294(10) Uani 1 1 d . . .
H14 H 0.5609 0.9939 0.3798 0.035 Uiso 1 1 calc R . .
C15 C 0.54349(18) 0.8507(6) 0.4932(3) 0.0233(9) Uani 1 1 d . . .
H15 H 0.5014 0.8559 0.4872 0.028 Uiso 1 1 calc R . .
C16 C 0.56905(17) 0.7585(6) 0.5682(3) 0.0212(8) Uani 1 1 d . . .
C21 C 0.7305(2) 0.8068(9) 0.5133(5) 0.0452(16) Uani 1 1 d . . .
H21A H 0.7508 0.9131 0.4996 0.054 Uiso 1 1 calc R . .
H21B H 0.7417 0.7271 0.4632 0.054 Uiso 1 1 calc R . .
C22 C 0.78702(18) 0.9062(5) 0.6949(6) 0.0379(15) Uani 1 1 d . . .
C23 C 0.8145(2) 0.5730(6) 0.5892(4) 0.0262(9) Uani 1 1 d . . .
C24 C 0.8027(3) 0.8558(8) 0.7952(5) 0.0476(16) Uani 1 1 d . . .
H24A H 0.8124 0.9548 0.8322 0.071 Uiso 1 1 calc R . .
H24B H 0.8371 0.7811 0.7943 0.071 Uiso 1 1 calc R . .
H24C H 0.7686 0.7990 0.8239 0.071 Uiso 1 1 calc R . .
C25 C 0.7343(2) 1.0309(7) 0.6963(9) 0.068(3) Uani 1 1 d . . .
H25A H 0.7449 1.1269 0.7351 0.102 Uiso 1 1 calc R . .
H25B H 0.6989 0.9768 0.7228 0.102 Uiso 1 1 calc R . .
H25C H 0.7257 1.0675 0.6318 0.102 Uiso 1 1 calc R . .
C26 C 0.8404(2) 0.9921(6) 0.6484(5) 0.0396(14) Uani 1 1 d . . .
H26A H 0.8751 0.9184 0.6505 0.059 Uiso 1 1 calc R . .
H26B H 0.8495 1.0949 0.6823 0.059 Uiso 1 1 calc R . .
H26C H 0.8308 1.0178 0.5826 0.059 Uiso 1 1 calc R . .
C27 C 0.8520(2) 0.5166(6) 0.6734(4) 0.0331(11) Uani 1 1 d . . .
H27A H 0.8757 0.6100 0.6967 0.050 Uiso 1 1 calc R . .
H27B H 0.8787 0.4269 0.6537 0.050 Uiso 1 1 calc R . .
H27C H 0.8257 0.4767 0.7237 0.050 Uiso 1 1 calc R . .
C28 C 0.8562(2) 0.6411(7) 0.5127(4) 0.0369(12) Uani 1 1 d . . .
H28A H 0.8840 0.5541 0.4930 0.055 Uiso 1 1 calc R . .
H28B H 0.8786 0.7355 0.5379 0.055 Uiso 1 1 calc R . .
H28C H 0.8326 0.6772 0.4583 0.055 Uiso 1 1 calc R . .
C29 C 0.7807(3) 0.4221(7) 0.5517(5) 0.0411(13) Uani 1 1 d . . .
H29A H 0.7559 0.3755 0.6021 0.062 Uiso 1 1 calc R . .
H29B H 0.8092 0.3384 0.5302 0.062 Uiso 1 1 calc R . .
H29C H 0.7552 0.4558 0.4989 0.062 Uiso 1 1 calc R . .
C31 C 0.53416(18) 0.6702(7) 0.6325(4) 0.0291(10) Uani 1 1 d . . .
H31 H 0.4919 0.6754 0.6305 0.035 Uiso 1 1 calc R . .
C32 C 0.5398(2) 0.6076(6) 0.8347(3) 0.0255(9) Uani 1 1 d . . .
C33 C 0.55941(15) 0.3259(5) 0.6864(5) 0.0265(8) Uani 1 1 d . . .
C34 C 0.4712(2) 0.6061(8) 0.8335(4) 0.0422(14) Uani 1 1 d . . .
H34A H 0.4569 0.6696 0.7792 0.063 Uiso 1 1 calc R . .
H34B H 0.4561 0.6562 0.8917 0.063 Uiso 1 1 calc R . .
H34C H 0.4571 0.4915 0.8288 0.063 Uiso 1 1 calc R . .
C35 C 0.5623(3) 0.4969(11) 0.9137(4) 0.060(2) Uani 1 1 d . . .
H35A H 0.5517 0.5457 0.9747 0.090 Uiso 1 1 calc R . .
H35B H 0.6058 0.4867 0.9092 0.090 Uiso 1 1 calc R . .
H35C H 0.5441 0.3870 0.9080 0.090 Uiso 1 1 calc R . .
C36 C 0.5600(3) 0.7837(9) 0.8513(6) 0.059(2) Uani 1 1 d . . .
H36A H 0.6037 0.7877 0.8519 0.089 Uiso 1 1 calc R . .
H36B H 0.5447 0.8227 0.9121 0.089 Uiso 1 1 calc R . .
H36C H 0.5449 0.8549 0.8007 0.089 Uiso 1 1 calc R . .
C37 C 0.49353(18) 0.2800(6) 0.6746(5) 0.0355(12) Uani 1 1 d . . .
H37A H 0.4904 0.1669 0.6499 0.053 Uiso 1 1 calc R . .
H37B H 0.4746 0.3573 0.6306 0.053 Uiso 1 1 calc R . .
H37C H 0.4735 0.2863 0.7360 0.053 Uiso 1 1 calc R . .
C38 C 0.5881(3) 0.2048(7) 0.7573(7) 0.054(2) Uani 1 1 d . . .
H38A H 0.6287 0.2416 0.7718 0.082 Uiso 1 1 calc R . .
H38B H 0.5894 0.0935 0.7298 0.082 Uiso 1 1 calc R . .
H38C H 0.5644 0.2025 0.8153 0.082 Uiso 1 1 calc R . .
C39 C 0.5908(3) 0.3008(11) 0.5921(6) 0.063(2) Uani 1 1 d . . .
H39A H 0.5773 0.3853 0.5473 0.095 Uiso 1 1 calc R . .
H39B H 0.5813 0.1905 0.5674 0.095 Uiso 1 1 calc R . .
H39C H 0.6340 0.3105 0.6010 0.095 Uiso 1 1 calc R . .

loop_
_atom_site_aniso_label
_atom_site_aniso_U_11
_atom_site_aniso_U_22
_atom_site_aniso_U_33
_atom_site_aniso_U_23
_atom_site_aniso_U_13
_atom_site_aniso_U_12
Pd1 0.01208(10) 0.03580(16) 0.02125(13) 0.01739(15) -0.00321(14) -0.00397(11)
P2 0.0124(4) 0.0327(6) 0.0308(6) 0.0191(5) 0.0013(4) -0.0008(4)
P3 0.0130(3) 0.0265(5) 0.0162(4) 0.0065(4) -0.0007(3) -0.0036(4)
Cl1 0.0229(4) 0.0537(8) 0.0358(6) 0.0313(6) -0.0130(5) -0.0119(5)
N11 0.0131(13) 0.034(2) 0.0223(18) 0.0155(17) 0.0007(13) 0.0001(13)
C12 0.0198(17) 0.038(3) 0.027(2) 0.021(2) 0.0047(17) 0.0070(18)
C13 0.0270(19) 0.036(3) 0.024(2) 0.014(2) 0.0023(18) 0.0047(19)
C14 0.030(2) 0.035(3) 0.024(2) 0.012(2) -0.0090(19) 0.0040(19)
C15 0.0185(16) 0.028(2) 0.023(2) 0.0086(19) -0.0066(16) 0.0019(16)
C16 0.0152(15) 0.032(2) 0.0166(19) 0.0020(18) -0.0041(14) 0.0013(15)
C21 0.023(2) 0.065(4) 0.048(4) 0.034(3) 0.006(2) 0.006(2)
C22 0.0272(18) 0.0192(18) 0.067(4) 0.003(3) 0.026(3) -0.0003(15)
C23 0.0265(19) 0.027(2) 0.025(2) 0.0020(19) 0.0024(18) -0.0042(18)
C24 0.056(3) 0.043(3) 0.044(4) -0.015(3) 0.017(3) -0.023(3)
C25 0.037(2) 0.030(2) 0.138(9) 0.007(5) 0.038(5) 0.004(2)
C26 0.0226(19) 0.028(2) 0.068(4) 0.012(3) 0.012(2) -0.0018(17)
C27 0.0296(18) 0.037(2) 0.033(3) 0.004(2) 0.001(2) 0.0131(18)
C28 0.029(2) 0.041(3) 0.040(3) 0.015(3) 0.009(2) 0.003(2)
C29 0.049(3) 0.038(3) 0.037(3) -0.005(3) 0.002(3) -0.011(2)
C31 0.0141(15) 0.047(3) 0.027(2) 0.013(2) -0.0058(16) -0.0047(17)
C32 0.029(2) 0.028(2) 0.020(2) 0.0002(18) 0.0027(17) -0.0007(17)
C33 0.0184(14) 0.032(2) 0.029(2) -0.005(3) 0.001(2) -0.0031(14)
C34 0.033(2) 0.060(4) 0.034(3) -0.002(3) 0.016(2) -0.004(2)
C35 0.074(4) 0.087(6) 0.019(3) 0.016(3) 0.012(3) 0.037(4)
C36 0.051(4) 0.049(4) 0.078(6) -0.028(4) 0.023(4) -0.013(3)
C37 0.0218(17) 0.037(2) 0.048(4) 0.001(3) -0.004(2) -0.0080(17)
C38 0.044(3) 0.028(3) 0.092(6) -0.004(3) -0.023(4) 0.006(2)
C39 0.056(4) 0.080(5) 0.053(4) -0.038(4) 0.024(3) -0.027(4)

loop_
_atom_type_symbol
_atom_type_description
_atom_type_scat_dispersion_real
_atom_type_scat_dispersion_imag
_atom_type_scat_source
C C 0.0033 0.0016 'International Tables Vol C Tables 4.2.6.8 and 6.1.1.4'
H H 0.0000 0.0000 'International Tables Vol C Tables 4.2.6.8 and 6.1.1.4'
N N 0.0061 0.0033 'International Tables Vol C Tables 4.2.6.8 and 6.1.1.4'
P P 0.1023 0.0942 'International Tables Vol C Tables 4.2.6.8 and 6.1.1.4'
Cl Cl 0.1484 0.1585 'International Tables Vol C Tables 4.2.6.8 and 6.1.1.4'
Pd Pd -0.9988 1.0072 'International Tables Vol C Tables 4.2.6.8 and 6.1.1.4'

loop_
_geom_angle_atom_site_label_1
_geom_angle_atom_site_label_2
_geom_angle_atom_site_label_3
_geom_angle
_geom_angle_site_symmetry_1
_geom_angle_site_symmetry_3
_geom_angle_publ_flag
N11 Pd1 P3 84.32(10) . . ?
N11 Pd1 P2 84.47(10) . . ?
P3 Pd1 P2 168.73(5) . . ?
N11 Pd1 Cl1 179.43(13) . . ?
P3 Pd1 Cl1 96.00(4) . . ?
P2 Pd1 Cl1 95.22(4) . . ?
C21 P2 C22 108.0(3) . . ?
C21 P2 C23 101.8(3) . . ?
C22 P2 C23 114.2(2) . . ?
C21 P2 Pd1 99.26(17) . . ?
C22 P2 Pd1 113.68(17) . . ?
C23 P2 Pd1 117.38(15) . . ?
C31 P3 C32 106.8(2) . . ?
C31 P3 C33 107.7(3) . . ?
C32 P3 C33 113.5(2) . . ?
C31 P3 Pd1 99.10(15) . . ?
C32 P3 Pd1 117.68(15) . . ?
C33 P3 Pd1 110.51(13) . . ?
C12 N11 C16 119.7(4) . . ?
C12 N11 Pd1 121.4(3) . . ?
C16 N11 Pd1 118.9(3) . . ?
N11 C12 C13 122.6(4) . . ?
N11 C12 C21 118.3(4) . . ?
C13 C12 C21 118.9(4) . . ?
C12 C13 C14 118.4(4) . . ?
C12 C13 H13 120.8 . . ?
C14 C13 H13 120.8 . . ?
C15 C14 C13 119.8(4) . . ?
C15 C14 H14 120.1 . . ?
C13 C14 H14 120.1 . . ?
C14 C15 C16 121.0(4) . . ?
C14 C15 H15 119.5 . . ?
C16 C15 H15 119.5 . . ?
N11 C16 C31 119.6(4) . . ?
N11 C16 C15 118.4(4) . . ?
C31 C16 C15 122.0(4) . . ?
C12 C21 P2 113.0(4) . . ?
C12 C21 H21A 109.0 . . ?
P2 C21 H21A 109.0 . . ?
C12 C21 H21B 109.0 . . ?
P2 C21 H21B 109.0 . . ?
H21A C21 H21B 107.8 . . ?
C24 C22 C26 110.1(5) . . ?
C24 C22 C25 109.7(7) . . ?
C26 C22 C25 107.9(4) . . ?
C24 C22 P2 111.4(3) . . ?
C26 C22 P2 114.2(5) . . ?
C25 C22 P2 103.2(5) . . ?
C29 C23 C27 107.9(4) . . ?
C29 C23 C28 110.0(5) . . ?
C27 C23 C28 108.8(4) . . ?
C29 C23 P2 106.7(3) . . ?
C27 C23 P2 110.9(4) . . ?
C28 C23 P2 112.4(4) . . ?
C22 C24 H24A 109.5 . . ?
C22 C24 H24B 109.5 . . ?
H24A C24 H24B 109.5 . . ?
C22 C24 H24C 109.5 . . ?
H24A C24 H24C 109.5 . . ?
H24B C24 H24C 109.5 . . ?
C22 C25 H25A 109.5 . . ?
C22 C25 H25B 109.5 . . ?
H25A C25 H25B 109.5 . . ?
C22 C25 H25C 109.5 . . ?
H25A C25 H25C 109.5 . . ?
H25B C25 H25C 109.5 . . ?
C22 C26 H26A 109.5 . . ?
C22 C26 H26B 109.5 . . ?
H26A C26 H26B 109.5 . . ?
C22 C26 H26C 109.5 . . ?
H26A C26 H26C 109.5 . . ?
H26B C26 H26C 109.5 . . ?
C23 C27 H27A 109.5 . . ?
C23 C27 H27B 109.5 . . ?
H27A C27 H27B 109.5 . . ?
C23 C27 H27C 109.5 . . ?
H27A C27 H27C 109.5 . . ?
H27B C27 H27C 109.5 . . ?
C23 C28 H28A 109.5 . . ?
C23 C28 H28B 109.5 . . ?
H28A C28 H28B 109.5 . . ?
C23 C28 H28C 109.5 . . ?
H28A C28 H28C 109.5 . . ?
H28B C28 H28C 109.5 . . ?
C23 C29 H29A 109.5 . . ?
C23 C29 H29B 109.5 . . ?
H29A C29 H29B 109.5 . . ?
C23 C29 H29C 109.5 . . ?
H29A C29 H29C 109.5 . . ?
H29B C29 H29C 109.5 . . ?
C16 C31 P3 117.6(3) . . ?
C16 C31 H31 121.2 . . ?
P3 C31 H31 121.2 . . ?
C36 C32 C35 109.8(6) . . ?
C36 C32 C34 108.1(5) . . ?
C35 C32 C34 109.7(5) . . ?
C36 C32 P3 105.2(4) . . ?
C35 C32 P3 112.4(4) . . ?
C34 C32 P3 111.5(4) . . ?
C39 C33 C37 108.6(5) . . ?
C39 C33 C38 107.1(5) . . ?
C37 C33 C38 108.7(5) . . ?
C39 C33 P3 105.6(4) . . ?
C37 C33 P3 113.3(3) . . ?
C38 C33 P3 113.3(4) . . ?
C32 C34 H34A 109.5 . . ?
C32 C34 H34B 109.5 . . ?
H34A C34 H34B 109.5 . . ?
C32 C34 H34C 109.5 . . ?
H34A C34 H34C 109.5 . . ?
H34B C34 H34C 109.5 . . ?
C32 C35 H35A 109.5 . . ?
C32 C35 H35B 109.5 . . ?
H35A C35 H35B 109.5 . . ?
C32 C35 H35C 109.5 . . ?
H35A C35 H35C 109.5 . . ?
H35B C35 H35C 109.5 . . ?
C32 C36 H36A 109.5 . . ?
C32 C36 H36B 109.5 . . ?
H36A C36 H36B 109.5 . . ?
C32 C36 H36C 109.5 . . ?
H36A C36 H36C 109.5 . . ?
H36B C36 H36C 109.5 . . ?
C33 C37 H37A 109.5 . . ?
C33 C37 H37B 109.5 . . ?
H37A C37 H37B 109.5 . . ?
C33 C37 H37C 109.5 . . ?
H37A C37 H37C 109.5 . . ?
H37B C37 H37C 109.5 . . ?
C33 C38 H38A 109.5 . . ?
C33 C38 H38B 109.5 . . ?
H38A C38 H38B 109.5 . . ?
C33 C38 H38C 109.5 . . ?
H38A C38 H38C 109.5 . . ?
H38B C38 H38C 109.5 . . ?
C33 C39 H39A 109.5 . . ?
C33 C39 H39B 109.5 . . ?
H39A C39 H39B 109.5 . . ?
C33 C39 H39C 109.5 . . ?
H39A C39 H39C 109.5 . . ?
H39B C39 H39C 109.5 . . ?

loop_
_geom_bond_atom_site_label_1
_geom_bond_atom_site_label_2
_geom_bond_distance
_geom_bond_site_symmetry_2
_geom_bond_publ_flag
Pd1 N11 2.038(4) . ?
Pd1 P3 2.3039(10) . ?
Pd1 P2 2.3088(11) . ?
Pd1 Cl1 2.3144(12) . ?
P2 C21 1.825(6) . ?
P2 C22 1.859(6) . ?
P2 C23 1.879(5) . ?
P3 C31 1.762(5) . ?
P3 C32 1.869(5) . ?
P3 C33 1.873(4) . ?
N11 C12 1.362(6) . ?
N11 C16 1.386(5) . ?
C12 C13 1.383(6) . ?
C12 C21 1.491(6) . ?
C13 C14 1.399(6) . ?
C13 H13 0.9500 . ?
C14 C15 1.368(7) . ?
C14 H14 0.9500 . ?
C15 C16 1.419(6) . ?
C15 H15 0.9500 . ?
C16 C31 1.397(6) . ?
C21 H21A 0.9900 . ?
C21 H21B 0.9900 . ?
C22 C24 1.521(10) . ?
C22 C26 1.533(6) . ?
C22 C25 1.554(6) . ?
C23 C29 1.530(7) . ?
C23 C27 1.531(7) . ?
C23 C28 1.536(7) . ?
C24 H24A 0.9800 . ?
C24 H24B 0.9800 . ?
C24 H24C 0.9800 . ?
C25 H25A 0.9800 . ?
C25 H25B 0.9800 . ?
C25 H25C 0.9800 . ?
C26 H26A 0.9800 . ?
C26 H26B 0.9800 . ?
C26 H26C 0.9800 . ?
C27 H27A 0.9800 . ?
C27 H27B 0.9800 . ?
C27 H27C 0.9800 . ?
C28 H28A 0.9800 . ?
C28 H28B 0.9800 . ?
C28 H28C 0.9800 . ?
C29 H29A 0.9800 . ?
C29 H29B 0.9800 . ?
C29 H29C 0.9800 . ?
C31 H31 0.9500 . ?
C32 C36 1.510(8) . ?
C32 C35 1.519(8) . ?
C32 C34 1.538(7) . ?
C33 C39 1.525(9) . ?
C33 C37 1.533(5) . ?
C33 C38 1.543(9) . ?
C34 H34A 0.9800 . ?
C34 H34B 0.9800 . ?
C34 H34C 0.9800 . ?
C35 H35A 0.9800 . ?
C35 H35B 0.9800 . ?
C35 H35C 0.9800 . ?
C36 H36A 0.9800 . ?
C36 H36B 0.9800 . ?
C36 H36C 0.9800 . ?
C37 H37A 0.9800 . ?
C37 H37B 0.9800 . ?
C37 H37C 0.9800 . ?
C38 H38A 0.9800 . ?
C38 H38B 0.9800 . ?
C38 H38C 0.9800 . ?
C39 H39A 0.9800 . ?
C39 H39B 0.9800 . ?
C39 H39C 0.9800 . ?

loop_
_geom_torsion_atom_site_label_1
_geom_torsion_atom_site_label_2
_geom_torsion_atom_site_label_3
_geom_torsion_atom_site_label_4
_geom_torsion
_geom_torsion_site_symmetry_1
_geom_torsion_site_symmetry_2
_geom_torsion_site_symmetry_3
_geom_torsion_site_symmetry_4
_geom_torsion_publ_flag
N11 Pd1 P2 C21 -11.9(3) . . . . ?
P3 Pd1 P2 C21 -5.7(4) . . . . ?
Cl1 Pd1 P2 C21 168.6(3) . . . . ?
N11 Pd1 P2 C22 102.5(3) . . . . ?
P3 Pd1 P2 C22 108.7(3) . . . . ?
Cl1 Pd1 P2 C22 -77.0(2) . . . . ?
N11 Pd1 P2 C23 -120.5(2) . . . . ?
P3 Pd1 P2 C23 -114.3(3) . . . . ?
Cl1 Pd1 P2 C23 60.02(19) . . . . ?
N11 Pd1 P3 C31 -5.5(2) . . . . ?
P2 Pd1 P3 C31 -11.7(3) . . . . ?
Cl1 Pd1 P3 C31 174.06(19) . . . . ?
N11 Pd1 P3 C32 -119.9(2) . . . . ?
P2 Pd1 P3 C32 -126.1(3) . . . . ?
Cl1 Pd1 P3 C32 59.59(18) . . . . ?
N11 Pd1 P3 C33 107.5(3) . . . . ?
P2 Pd1 P3 C33 101.3(3) . . . . ?
Cl1 Pd1 P3 C33 -73.0(2) . . . . ?
P3 Pd1 N11 C12 -174.3(4) . . . . ?
P2 Pd1 N11 C12 4.5(4) . . . . ?
P3 Pd1 N11 C16 5.5(3) . . . . ?
P2 Pd1 N11 C16 -175.8(4) . . . . ?
C16 N11 C12 C13 2.4(8) . . . . ?
Pd1 N11 C12 C13 -177.8(4) . . . . ?
C16 N11 C12 C21 -171.8(5) . . . . ?
Pd1 N11 C12 C21 8.0(7) . . . . ?
N11 C12 C13 C14 -1.6(9) . . . . ?
C21 C12 C13 C14 172.6(6) . . . . ?
C12 C13 C14 C15 0.2(8) . . . . ?
C13 C14 C15 C16 0.3(8) . . . . ?
C12 N11 C16 C31 176.8(5) . . . . ?
Pd1 N11 C16 C31 -3.0(6) . . . . ?
C12 N11 C16 C15 -1.8(7) . . . . ?
Pd1 N11 C16 C15 178.4(4) . . . . ?
C14 C15 C16 N11 0.5(7) . . . . ?
C14 C15 C16 C31 -178.1(5) . . . . ?
N11 C12 C21 P2 -19.5(8) . . . . ?
C13 C12 C21 P2 166.2(5) . . . . ?
C22 P2 C21 C12 -99.4(5) . . . . ?
C23 P2 C21 C12 140.0(5) . . . . ?
Pd1 P2 C21 C12 19.3(5) . . . . ?
C21 P2 C22 C24 172.8(4) . . . . ?
C23 P2 C22 C24 -74.8(4) . . . . ?
Pd1 P2 C22 C24 63.7(4) . . . . ?
C21 P2 C22 C26 -61.7(4) . . . . ?
C23 P2 C22 C26 50.7(5) . . . . ?
Pd1 P2 C22 C26 -170.9(3) . . . . ?
C21 P2 C22 C25 55.1(6) . . . . ?
C23 P2 C22 C25 167.6(5) . . . . ?
Pd1 P2 C22 C25 -54.0(6) . . . . ?
C21 P2 C23 C29 -74.6(4) . . . . ?
C22 P2 C23 C29 169.3(4) . . . . ?
Pd1 P2 C23 C29 32.5(4) . . . . ?
C21 P2 C23 C27 168.1(4) . . . . ?
C22 P2 C23 C27 52.0(4) . . . . ?
Pd1 P2 C23 C27 -84.8(3) . . . . ?
C21 P2 C23 C28 46.1(4) . . . . ?
C22 P2 C23 C28 -70.1(5) . . . . ?
Pd1 P2 C23 C28 153.1(3) . . . . ?
N11 C16 C31 P3 -2.9(7) . . . . ?
C15 C16 C31 P3 175.7(4) . . . . ?
C32 P3 C31 C16 128.7(4) . . . . ?
C33 P3 C31 C16 -109.0(4) . . . . ?
Pd1 P3 C31 C16 6.1(4) . . . . ?
C31 P3 C32 C36 -67.8(4) . . . . ?
C33 P3 C32 C36 173.6(4) . . . . ?
Pd1 P3 C32 C36 42.4(5) . . . . ?
C31 P3 C32 C35 172.8(5) . . . . ?
C33 P3 C32 C35 54.2(5) . . . . ?
Pd1 P3 C32 C35 -77.0(5) . . . . ?
C31 P3 C32 C34 49.1(4) . . . . ?
C33 P3 C32 C34 -69.4(4) . . . . ?
Pd1 P3 C32 C34 159.3(3) . . . . ?
C31 P3 C33 C39 64.9(4) . . . . ?
C32 P3 C33 C39 -177.1(4) . . . . ?
Pd1 P3 C33 C39 -42.4(5) . . . . ?
C31 P3 C33 C37 -53.8(5) . . . . ?
C32 P3 C33 C37 64.3(5) . . . . ?
Pd1 P3 C33 C37 -161.0(4) . . . . ?
C31 P3 C33 C38 -178.1(4) . . . . ?
C32 P3 C33 C38 -60.1(4) . . . . ?
Pd1 P3 C33 C38 74.6(5) . . . . ?
